data_1540965
loop_
_publ_author_name
'Shepelev, Yu.F.'
'Butikova, I.K.'
'Smolin, Yu.I.'

_publ_section_title
;
 Crystal structures of the partially K-, Rb-, and Cs-exchanged forms of
 NaX zeolite in both the hydrated and the dehydrated (400 C) states
;
_journal_name_full Zeolites
_journal_page_first 287
_journal_page_last 292
_journal_volume 11
_journal_year 1991
_chemical_formula_sum 'Al96 H269.12 Na31.36 O518.56 Rb35.2 Si96'
_chemical_name_systematic 'Rb35.2 Na31.36 (Al96 Si96 O384) (H2 O)134.56'
_space_group_IT_number 203
_symmetry_space_group_name_Hall '-F 2uv 2vw 3'
_symmetry_space_group_name_H-M 'F d -3 :2'
_cell_angle_alpha 90
_cell_angle_beta 90
_cell_angle_gamma 90
_cell_formula_units_Z 1
_cell_length_a 25.12
_cell_length_b 25.12
_cell_length_c 25.12
_cell_volume 15851.082
_citation_journal_id_ASTM ZEOLD3
_cod_data_source_file Shepelev_ZEOLD3_1991_1419.cif
_cod_data_source_block H269.12Al96Na31.36O518.56Rb35.2Si96
_cod_original_cell_volume 15851.08
_cod_original_formula_sum 'H269.12 Al96 Na31.36 O518.56 Rb35.2 Si96'
_cod_database_code 1540965

loop_
_symmetry_equiv_pos_as_xyz
x,y,z
-x+1/4,-y+1/4,z
x,-y+1/4,-z+1/4
-x+1/4,y,-z+1/4
z,x,y
-z+1/4,-x+1/4,y
z,-x+1/4,-y+1/4
-z+1/4,x,-y+1/4
y,z,x
y,-z+1/4,-x+1/4
-y+1/4,z,-x+1/4
-y+1/4,-z+1/4,x
-x,-y,-z
x-1/4,y-1/4,-z
-x,y-1/4,z-1/4
x-1/4,-y,z-1/4
-z,-x,-y
z-1/4,x-1/4,-y
-z,x-1/4,y-1/4
z-1/4,-x,y-1/4
-y,-z,-x
-y,z-1/4,x-1/4
y-1/4,-z,x-1/4
y-1/4,z-1/4,-x
x,y+1/2,z+1/2
-x+1/4,-y+3/4,z+1/2
x,-y+3/4,-z+3/4
-x+1/4,y+1/2,-z+3/4
z,x+1/2,y+1/2
-z+1/4,-x+3/4,y+1/2
z,-x+3/4,-y+3/4
-z+1/4,x+1/2,-y+3/4
y,z+1/2,x+1/2
y,-z+3/4,-x+3/4
-y+1/4,z+1/2,-x+3/4
-y+1/4,-z+3/4,x+1/2
-x,-y+1/2,-z+1/2
x-1/4,y+1/4,-z+1/2
-x,y+1/4,z+1/4
x-1/4,-y+1/2,z+1/4
-z,-x+1/2,-y+1/2
z-1/4,x+1/4,-y+1/2
-z,x+1/4,y+1/4
z-1/4,-x+1/2,y+1/4
-y,-z+1/2,-x+1/2
-y,z+1/4,x+1/4
y-1/4,-z+1/2,x+1/4
y-1/4,z+1/4,-x+1/2
x+1/2,y,z+1/2
-x+3/4,-y+1/4,z+1/2
x+1/2,-y+1/4,-z+3/4
-x+3/4,y,-z+3/4
z+1/2,x,y+1/2
-z+3/4,-x+1/4,y+1/2
z+1/2,-x+1/4,-y+3/4
-z+3/4,x,-y+3/4
y+1/2,z,x+1/2
y+1/2,-z+1/4,-x+3/4
-y+3/4,z,-x+3/4
-y+3/4,-z+1/4,x+1/2
-x+1/2,-y,-z+1/2
x+1/4,y-1/4,-z+1/2
-x+1/2,y-1/4,z+1/4
x+1/4,-y,z+1/4
-z+1/2,-x,-y+1/2
z+1/4,x-1/4,-y+1/2
-z+1/2,x-1/4,y+1/4
z+1/4,-x,y+1/4
-y+1/2,-z,-x+1/2
-y+1/2,z-1/4,x+1/4
y+1/4,-z,x+1/4
y+1/4,z-1/4,-x+1/2
x+1/2,y+1/2,z
-x+3/4,-y+3/4,z
x+1/2,-y+3/4,-z+1/4
-x+3/4,y+1/2,-z+1/4
z+1/2,x+1/2,y
-z+3/4,-x+3/4,y
z+1/2,-x+3/4,-y+1/4
-z+3/4,x+1/2,-y+1/4
y+1/2,z+1/2,x
y+1/2,-z+3/4,-x+1/4
-y+3/4,z+1/2,-x+1/4
-y+3/4,-z+3/4,x
-x+1/2,-y+1/2,-z
x+1/4,y+1/4,-z
-x+1/2,y+1/4,z-1/4
x+1/4,-y+1/2,z-1/4
-z+1/2,-x+1/2,-y
z+1/4,x+1/4,-y
-z+1/2,x+1/4,y-1/4
z+1/4,-x+1/2,y-1/4
-y+1/2,-z+1/2,-x
-y+1/2,z+1/4,x-1/4
y+1/4,-z+1/2,x-1/4
y+1/4,z+1/4,-x

loop_
_atom_site_label
_atom_site_type_symbol
_atom_site_fract_x
_atom_site_fract_y
_atom_site_fract_z
_atom_site_occupancy
_atom_site_U_iso_or_equiv
O11 O-2 0.538 0.125 0.28 0.11 0.0
Al1 Al+3 -0.0543 0.1249 0.0365 1 0.0
O4 O-2 -0.0713 0.07 0.1789 1 0.0
O1 O-2 -0.1031 -0.0003 0.1074 1 0.0
O10 O-2 0.617 0.044 0.281 0.11 0.0
O2 O-2 -0.0043 -0.0016 0.1411 1 0.0
O5 O-2 0 0 0 0.93 0.0
Rb3 Rb+1 0.447 0.162 0.092 0.1 0.0
O8 O-2 0.471 0.163 0.274 0.2 0.0
O9 O-2 0.633 0.008 0.254 0.23 0.0
Si1 Si+4 -0.0536 0.0356 0.1265 1 0.0
Na1 Na+1 0.0607 0.0607 0.0607 0.7 0.0
Rb1 Rb+1 0.072 0.072 0.072 0.09 0.0
Na2 Na+1 0.2186 0.2186 0.2186 0.28 0.0
Rb2 Rb+1 0.2613 0.2613 0.2613 0.71 0.0
O3 O-2 -0.0337 0.0749 0.0796 1 0.0
O6 O-2 0.1672 0.1672 0.1672 0.77 0.0
O7 O-2 0.556 0.183 0.328 0.34 0.0
